data_7000747
loop_
_publ_author_name
'Cheng, Mei-Ling'
'Li, Hong-Xi'
'Liu, Lei-Lei'
'Wang, Hui-Hui'
'Zhang, Yong'
'Lang, Jian-Ping'

_publ_section_title
;
 Unique formation of mono-, tetra- and nona-nuclear zinc complexes from
 protonolysis reactions of [Zn(dmpzm)Et2]
;
_journal_coden_ASTM DTARAF
_journal_issue 11
_journal_name_full 'Dalton Transactions'
_journal_page_first 2012
_journal_page_last 2019
_journal_paper_doi 10.1039/b819637k
_journal_year 2009
_chemical_formula_moiety 'C15 H26 N4 Zn'
_chemical_formula_sum 'C15 H26 N4 Zn'
_chemical_formula_weight 327.77
_space_group_IT_number 14
_symmetry_cell_setting monoclinic
_symmetry_space_group_name_Hall '-P 2yn'
_symmetry_space_group_name_H-M 'P 1 21/n 1'
_atom_sites_solution_hydrogens geom
_atom_sites_solution_primary direct
_atom_sites_solution_secondary difmap
_audit_creation_method SHELXL-97
_cell_angle_alpha 90.00
_cell_angle_beta 103.53(3)
_cell_angle_gamma 90.00
_cell_formula_units_Z 4
_cell_length_a 8.3359(17)
_cell_length_b 14.195(3)
_cell_length_c 14.467(3)
_cell_measurement_reflns_used 6499
_cell_measurement_temperature 193(2)
_cell_measurement_theta_max 25.3
_cell_measurement_theta_min 3.2
_cell_volume 1664.3(6)
_computing_cell_refinement CrystalClear
_computing_data_collection CrystalClear
_computing_data_reduction CrystalStructure
_computing_molecular_graphics 'Shelxl-97 (Sheldrick, 1997)'
_computing_publication_material 'Shelxl-97 (Sheldrick, 1997)'
_computing_structure_refinement 'SHELXL-97 (Sheldrick, 1997)'
_computing_structure_solution 'SHELXS-97 (Sheldrick, 1990)'
_diffrn_ambient_temperature 193(2)
_diffrn_detector_area_resol_mean 0
_diffrn_measured_fraction_theta_full 0.996
_diffrn_measured_fraction_theta_max 0.996
_diffrn_measurement_device_type 'Rigaku Mercury'
_diffrn_measurement_method \w
_diffrn_radiation_monochromator graphite
_diffrn_radiation_source 'fine-focus sealed tube'
_diffrn_radiation_type MoK\a
_diffrn_radiation_wavelength 0.71073
_diffrn_reflns_av_R_equivalents 0.0427
_diffrn_reflns_av_sigmaI/netI 0.0656
_diffrn_reflns_limit_h_max 10
_diffrn_reflns_limit_h_min -10
_diffrn_reflns_limit_k_max 15
_diffrn_reflns_limit_k_min -17
_diffrn_reflns_limit_l_max 17
_diffrn_reflns_limit_l_min -16
_diffrn_reflns_number 15690
_diffrn_reflns_theta_full 25.35
_diffrn_reflns_theta_max 25.35
_diffrn_reflns_theta_min 3.18
_diffrn_standards_decay_% 0
_diffrn_standards_interval_count 0
_diffrn_standards_interval_time 0
_diffrn_standards_number 0
_exptl_absorpt_coefficient_mu 1.473
_exptl_absorpt_correction_T_max 0.643
_exptl_absorpt_correction_T_min 0.452
_exptl_absorpt_correction_type multi-scan
_exptl_absorpt_process_details 'Jacobson, R. (1998) Private communication.'
_exptl_crystal_colour colorless
_exptl_crystal_density_diffrn 1.308
_exptl_crystal_density_method 'not measured'
_exptl_crystal_description block
_exptl_crystal_F_000 696
_exptl_crystal_size_max 0.55
_exptl_crystal_size_mid 0.50
_exptl_crystal_size_min 0.30
_refine_diff_density_max 0.718
_refine_diff_density_min -0.635
_refine_diff_density_rms 0.121
_refine_ls_extinction_method none
_refine_ls_goodness_of_fit_ref 1.062
_refine_ls_hydrogen_treatment constr
_refine_ls_matrix_type full
_refine_ls_number_parameters 187
_refine_ls_number_reflns 3023
_refine_ls_number_restraints 0
_refine_ls_restrained_S_all 1.062
_refine_ls_R_factor_all 0.0475
_refine_ls_R_factor_gt 0.0384
_refine_ls_shift/su_max 0.036
_refine_ls_shift/su_mean 0.003
_refine_ls_structure_factor_coef Fsqd
_refine_ls_weighting_details 'calc w=1/[\s^2^(Fo^2^)+(0.0639P)^2^+0.0000P] where P=(Fo^2^+2Fc^2^)/3'
_refine_ls_weighting_scheme calc
_refine_ls_wR_factor_gt 0.1066
_refine_ls_wR_factor_ref 0.1308
_reflns_number_gt 2451
_reflns_number_total 3023
_reflns_threshold_expression >2sigma(I)
_cod_data_source_file B819637K.txt
_cod_data_source_block 1
_cod_original_cell_volume 1664.4(6)
_cod_original_sg_symbol_H-M 'P 21/n'
_cod_database_code 7000747

loop_
_symmetry_equiv_pos_as_xyz
'x, y, z'
'-x+1/2, y+1/2, -z+1/2'
'-x, -y, -z'
'x-1/2, -y-1/2, z-1/2'

loop_
_atom_site_label
_atom_site_type_symbol
_atom_site_fract_x
_atom_site_fract_y
_atom_site_fract_z
_atom_site_U_iso_or_equiv
_atom_site_adp_type
_atom_site_occupancy
_atom_site_symmetry_multiplicity
_atom_site_calc_flag
_atom_site_refinement_flags
_atom_site_disorder_assembly
_atom_site_disorder_group
Zn1 Zn 0.22442(5) 0.04033(3) 0.26371(3) 0.02698(19) Uani 1 1 d . . .
N1 N 0.1808(3) 0.05001(17) 0.1036(2) 0.0240(6) Uani 1 1 d . . .
N2 N 0.2243(4) -0.02397(17) 0.05536(19) 0.0244(6) Uani 1 1 d . . .
N3 N 0.4143(4) -0.06987(18) 0.24897(19) 0.0268(6) Uani 1 1 d . . .
N4 N 0.3901(3) -0.12704(17) 0.17039(18) 0.0237(6) Uani 1 1 d . . .
C1 C 0.1264(5) 0.2189(2) 0.0734(3) 0.0430(10) Uani 1 1 d . . .
H1A H 0.0379 0.2138 0.1053 0.065 Uiso 1 1 calc R . .
H1B H 0.0916 0.2572 0.0176 0.065 Uiso 1 1 calc R . .
H1C H 0.2203 0.2474 0.1153 0.065 Uiso 1 1 calc R . .
C2 C 0.1716(4) 0.1235(2) 0.0456(2) 0.0278(8) Uani 1 1 d . . .
C3 C 0.2141(4) 0.0966(2) -0.0388(2) 0.0309(8) Uani 1 1 d . . .
H3 H 0.2184 0.1353 -0.0901 0.037 Uiso 1 1 calc R . .
C4 C 0.2478(4) 0.0025(3) -0.0311(2) 0.0270(7) Uani 1 1 d . . .
C5 C 0.3008(6) -0.0641(3) -0.0982(3) 0.0473(11) Uani 1 1 d . . .
H5A H 0.4006 -0.0953 -0.0662 0.071 Uiso 1 1 calc R . .
H5B H 0.3200 -0.0297 -0.1517 0.071 Uiso 1 1 calc R . .
H5C H 0.2158 -0.1101 -0.1197 0.071 Uiso 1 1 calc R . .
C6 C 0.2371(4) -0.1161(2) 0.0990(2) 0.0249(7) Uani 1 1 d . . .
H6A H 0.2310 -0.1638 0.0503 0.030 Uiso 1 1 calc R . .
H6B H 0.1448 -0.1255 0.1282 0.030 Uiso 1 1 calc R . .
C7 C 0.5122(5) -0.2653(2) 0.1035(3) 0.0348(9) Uani 1 1 d . . .
H7A H 0.4183 -0.3058 0.0981 0.052 Uiso 1 1 calc R . .
H7B H 0.6115 -0.3019 0.1215 0.052 Uiso 1 1 calc R . .
H7C H 0.5078 -0.2354 0.0434 0.052 Uiso 1 1 calc R . .
C8 C 0.5109(4) -0.1914(2) 0.1777(2) 0.0251(7) Uani 1 1 d . . .
C9 C 0.6208(4) -0.1738(2) 0.2627(2) 0.0295(8) Uani 1 1 d . . .
H9 H 0.7186 -0.2059 0.2875 0.035 Uiso 1 1 calc R . .
C10 C 0.5571(4) -0.0982(2) 0.3044(2) 0.0252(7) Uani 1 1 d . . .
C11 C 0.6235(5) -0.0520(2) 0.3983(3) 0.0369(9) Uani 1 1 d . . .
H11A H 0.5527 -0.0008 0.4062 0.055 Uiso 1 1 calc R . .
H11B H 0.7323 -0.0283 0.4007 0.055 Uiso 1 1 calc R . .
H11C H 0.6284 -0.0970 0.4483 0.055 Uiso 1 1 calc R . .
C12 C 0.0456(5) -0.0378(3) 0.2958(3) 0.0447(11) Uani 1 1 d . . .
H12A H -0.0562 -0.0019 0.2817 0.054 Uiso 1 1 calc R . .
H12B H 0.0287 -0.0933 0.2555 0.054 Uiso 1 1 calc R . .
C13 C 0.0814(5) -0.0684(3) 0.3976(3) 0.0487(11) Uani 1 1 d . . .
H13A H 0.1918 -0.0927 0.4159 0.073 Uiso 1 1 calc R . .
H13B H 0.0047 -0.1167 0.4051 0.073 Uiso 1 1 calc R . .
H13C H 0.0707 -0.0155 0.4371 0.073 Uiso 1 1 calc R . .
C14 C 0.3551(4) 0.1563(2) 0.3107(2) 0.0307(8) Uani 1 1 d . . .
H14A H 0.2820 0.2101 0.2959 0.037 Uiso 1 1 calc R . .
H14B H 0.3903 0.1522 0.3794 0.037 Uiso 1 1 calc R . .
C15 C 0.5075(4) 0.1759(2) 0.2719(3) 0.0375(9) Uani 1 1 d . . .
H15A H 0.5829 0.1239 0.2869 0.056 Uiso 1 1 calc R . .
H15B H 0.5606 0.2323 0.3004 0.056 Uiso 1 1 calc R . .
H15C H 0.4748 0.1837 0.2042 0.056 Uiso 1 1 calc R . .

loop_
_atom_site_aniso_label
_atom_site_aniso_U_11
_atom_site_aniso_U_22
_atom_site_aniso_U_33
_atom_site_aniso_U_23
_atom_site_aniso_U_13
_atom_site_aniso_U_12
Zn1 0.0267(3) 0.0285(3) 0.0271(3) -0.00492(15) 0.0090(2) -0.00749(15)
N1 0.0245(15) 0.0237(15) 0.0248(15) 0.0009(11) 0.0079(13) -0.0024(11)
N2 0.0309(16) 0.0218(14) 0.0192(15) -0.0008(11) 0.0032(13) 0.0001(12)
N3 0.0327(17) 0.0228(14) 0.0223(15) -0.0028(11) 0.0009(13) -0.0044(12)
N4 0.0273(15) 0.0204(14) 0.0220(15) -0.0024(10) 0.0030(12) -0.0020(11)
C1 0.049(2) 0.029(2) 0.049(2) 0.0046(17) 0.006(2) 0.0047(17)
C2 0.0229(18) 0.0283(18) 0.0303(19) 0.0050(14) 0.0025(15) -0.0037(14)
C3 0.0250(18) 0.038(2) 0.0282(19) 0.0130(15) 0.0041(16) -0.0020(15)
C4 0.0205(18) 0.041(2) 0.0201(17) 0.0013(15) 0.0056(14) 0.0005(15)
C5 0.062(3) 0.056(2) 0.023(2) 0.0009(18) 0.008(2) 0.017(2)
C6 0.0273(18) 0.0228(17) 0.0228(17) -0.0027(13) 0.0021(15) -0.0034(14)
C7 0.038(2) 0.0265(18) 0.041(2) -0.0075(15) 0.0128(18) 0.0017(16)
C8 0.0265(18) 0.0221(16) 0.0292(19) 0.0037(13) 0.0112(15) -0.0025(14)
C9 0.0274(19) 0.0306(19) 0.0304(19) 0.0071(14) 0.0064(16) 0.0027(15)
C10 0.0241(18) 0.0281(18) 0.0233(18) 0.0049(13) 0.0052(15) -0.0054(14)
C11 0.035(2) 0.045(2) 0.027(2) 0.0004(15) -0.0015(17) -0.0016(16)
C12 0.043(2) 0.062(3) 0.029(2) -0.0016(17) 0.0065(19) -0.0239(19)
C13 0.040(2) 0.056(2) 0.052(3) 0.019(2) 0.015(2) 0.004(2)
C14 0.0310(19) 0.0285(18) 0.033(2) -0.0116(15) 0.0092(16) -0.0027(15)
C15 0.032(2) 0.031(2) 0.050(2) -0.0059(16) 0.0121(19) -0.0066(16)

loop_
_atom_type_symbol
_atom_type_description
_atom_type_scat_dispersion_real
_atom_type_scat_dispersion_imag
_atom_type_scat_source
C C 0.0033 0.0016 'International Tables Vol C Tables 4.2.6.8 and 6.1.1.4'
H H 0.0000 0.0000 'International Tables Vol C Tables 4.2.6.8 and 6.1.1.4'
N N 0.0061 0.0033 'International Tables Vol C Tables 4.2.6.8 and 6.1.1.4'
Zn Zn 0.2839 1.4301 'International Tables Vol C Tables 4.2.6.8 and 6.1.1.4'

loop_
_geom_angle_atom_site_label_1
_geom_angle_atom_site_label_2
_geom_angle_atom_site_label_3
_geom_angle
_geom_angle_site_symmetry_1
_geom_angle_site_symmetry_3
_geom_angle_publ_flag
C12 Zn1 C14 138.89(15) . . ?
C12 Zn1 N1 108.76(13) . . ?
C14 Zn1 N1 104.00(12) . . ?
C12 Zn1 N3 102.34(15) . . ?
C14 Zn1 N3 105.19(12) . . ?
N1 Zn1 N3 83.94(10) . . ?
C2 N1 N2 105.4(3) . . ?
C2 N1 Zn1 131.7(2) . . ?
N2 N1 Zn1 118.78(19) . . ?
N1 N2 C4 111.9(3) . . ?
N1 N2 C6 118.5(3) . . ?
C4 N2 C6 129.6(3) . . ?
C10 N3 N4 104.9(3) . . ?
C10 N3 Zn1 134.1(2) . . ?
N4 N3 Zn1 121.0(2) . . ?
C8 N4 N3 112.0(3) . . ?
C8 N4 C6 130.3(3) . . ?
N3 N4 C6 117.4(3) . . ?
C2 C1 H1A 109.5 . . ?
C2 C1 H1B 109.5 . . ?
H1A C1 H1B 109.5 . . ?
C2 C1 H1C 109.5 . . ?
H1A C1 H1C 109.5 . . ?
H1B C1 H1C 109.5 . . ?
N1 C2 C3 110.3(3) . . ?
N1 C2 C1 121.7(3) . . ?
C3 C2 C1 128.0(3) . . ?
C4 C3 C2 106.5(3) . . ?
C4 C3 H3 126.7 . . ?
C2 C3 H3 126.7 . . ?
N2 C4 C3 105.9(3) . . ?
N2 C4 C5 123.4(3) . . ?
C3 C4 C5 130.7(3) . . ?
C4 C5 H5A 109.5 . . ?
C4 C5 H5B 109.5 . . ?
H5A C5 H5B 109.5 . . ?
C4 C5 H5C 109.5 . . ?
H5A C5 H5C 109.5 . . ?
H5B C5 H5C 109.5 . . ?
N2 C6 N4 111.8(2) . . ?
N2 C6 H6A 109.3 . . ?
N4 C6 H6A 109.3 . . ?
N2 C6 H6B 109.3 . . ?
N4 C6 H6B 109.3 . . ?
H6A C6 H6B 107.9 . . ?
C8 C7 H7A 109.5 . . ?
C8 C7 H7B 109.5 . . ?
H7A C7 H7B 109.5 . . ?
C8 C7 H7C 109.5 . . ?
H7A C7 H7C 109.5 . . ?
H7B C7 H7C 109.5 . . ?
N4 C8 C9 106.1(3) . . ?
N4 C8 C7 123.2(3) . . ?
C9 C8 C7 130.7(3) . . ?
C8 C9 C10 106.6(3) . . ?
C8 C9 H9 126.7 . . ?
C10 C9 H9 126.7 . . ?
N3 C10 C9 110.4(3) . . ?
N3 C10 C11 120.2(3) . . ?
C9 C10 C11 129.3(3) . . ?
C10 C11 H11A 109.5 . . ?
C10 C11 H11B 109.5 . . ?
H11A C11 H11B 109.5 . . ?
C10 C11 H11C 109.5 . . ?
H11A C11 H11C 109.5 . . ?
H11B C11 H11C 109.5 . . ?
C13 C12 Zn1 113.7(3) . . ?
C13 C12 H12A 108.8 . . ?
Zn1 C12 H12A 108.8 . . ?
C13 C12 H12B 108.8 . . ?
Zn1 C12 H12B 108.8 . . ?
H12A C12 H12B 107.7 . . ?
C12 C13 H13A 109.5 . . ?
C12 C13 H13B 109.5 . . ?
H13A C13 H13B 109.5 . . ?
C12 C13 H13C 109.5 . . ?
H13A C13 H13C 109.5 . . ?
H13B C13 H13C 109.5 . . ?
C15 C14 Zn1 117.2(2) . . ?
C15 C14 H14A 108.0 . . ?
Zn1 C14 H14A 108.0 . . ?
C15 C14 H14B 108.0 . . ?
Zn1 C14 H14B 108.0 . . ?
H14A C14 H14B 107.2 . . ?
C14 C15 H15A 109.5 . . ?
C14 C15 H15B 109.5 . . ?
H15A C15 H15B 109.5 . . ?
C14 C15 H15C 109.5 . . ?
H15A C15 H15C 109.5 . . ?
H15B C15 H15C 109.5 . . ?

loop_
_geom_bond_atom_site_label_1
_geom_bond_atom_site_label_2
_geom_bond_distance
_geom_bond_site_symmetry_2
_geom_bond_publ_flag
Zn1 C12 1.998(4) . ?
Zn1 C14 2.003(3) . ?
Zn1 N1 2.263(3) . ?
Zn1 N3 2.271(3) . ?
N1 C2 1.329(4) . ?
N1 N2 1.357(3) . ?
N2 C4 1.363(4) . ?
N2 C6 1.445(4) . ?
N3 C10 1.332(4) . ?
N3 N4 1.373(3) . ?
N4 C8 1.345(4) . ?
N4 C6 1.450(4) . ?
C1 C2 1.487(5) . ?
C1 H1A 0.9600 . ?
C1 H1B 0.9600 . ?
C1 H1C 0.9600 . ?
C2 C3 1.403(5) . ?
C3 C4 1.365(5) . ?
C3 H3 0.9300 . ?
C4 C5 1.494(5) . ?
C5 H5A 0.9600 . ?
C5 H5B 0.9600 . ?
C5 H5C 0.9600 . ?
C6 H6A 0.9700 . ?
C6 H6B 0.9700 . ?
C7 C8 1.503(4) . ?
C7 H7A 0.9600 . ?
C7 H7B 0.9600 . ?
C7 H7C 0.9600 . ?
C8 C9 1.373(5) . ?
C9 C10 1.395(5) . ?
C9 H9 0.9300 . ?
C10 C11 1.494(5) . ?
C11 H11A 0.9600 . ?
C11 H11B 0.9600 . ?
C11 H11C 0.9600 . ?
C12 C13 1.497(5) . ?
C12 H12A 0.9700 . ?
C12 H12B 0.9700 . ?
C13 H13A 0.9600 . ?
C13 H13B 0.9600 . ?
C13 H13C 0.9600 . ?
C14 C15 1.529(5) . ?
C14 H14A 0.9700 . ?
C14 H14B 0.9700 . ?
C15 H15A 0.9600 . ?
C15 H15B 0.9600 . ?
C15 H15C 0.9600 . ?
